data_7056521
loop_
_publ_author_name
'Kumar, Sumit'
'Purcell, Walter'
'Conradie, Jeanet'
'Bragg, Robert'
'Langner, Ernst Hendrik'

_publ_section_title
;
 Synthesis, characterization, computational and antimicrobial activities
 of a novel iridium thiourea complex
;
_journal_name_full 'New J. Chem.'
_journal_paper_doi 10.1039/C7NJ02019H
_journal_year 2017
_chemical_formula_moiety 'C14 H26 Ir N4 S2, Cl'
_chemical_formula_sum 'C14 H26 Cl Ir N4 S2'
_chemical_formula_weight 542.16
_chemical_name_systematic
;
(1,5-Cyclooctadiene)-bis(N,N'-dimethylthiourea)-iridium(IV)
;
_space_group_IT_number 14
_symmetry_cell_setting monoclinic
_symmetry_space_group_name_Hall '-P 2ybc'
_symmetry_space_group_name_H-M 'P 1 21/c 1'
_atom_sites_solution_hydrogens geom
_atom_sites_solution_primary direct
_atom_sites_solution_secondary difmap
_audit_creation_date 2016-11-09T11:23:47-00:00
_audit_creation_method 'WinGX routine CIF_UPDATE'
_audit_update_record
;
2016-11-09 deposited with the CCDC.
2017-08-17 downloaded from the CCDC.
;
_cell_angle_alpha 90
_cell_angle_beta 129.741(12)
_cell_angle_gamma 90
_cell_formula_units_Z 4
_cell_length_a 10.697(4)
_cell_length_b 15.165(6)
_cell_length_c 14.304(4)
_cell_measurement_reflns_used 8896
_cell_measurement_temperature 100(2)
_cell_measurement_theta_max 28.52
_cell_measurement_theta_min 2.35
_cell_volume 1784.2(11)
_computing_cell_refinement 'SAINT-Plus (Bruker, 2004)'
_computing_data_collection 'APEX2 (Bruker, 2005)'
_computing_data_reduction 'SAINT-Plus (Bruker, 2004)'
_computing_molecular_graphics 'DIAMOND 3.0c (Brandenburg & Putz, 2004)'
_computing_publication_material 'WinGX (Farrugia, 1999)'
_computing_structure_refinement 'SHELXL-97 (Sheldrick, 2008)'
_computing_structure_solution 'SIR-92 (Sheldrick, 2008)'
_diffrn_ambient_temperature 100(2)
_diffrn_measured_fraction_theta_full 0.992
_diffrn_measured_fraction_theta_max 0.992
_diffrn_measurement_device_type 'CCD area detector'
_diffrn_measurement_method 'phi and omega scans'
_diffrn_radiation_monochromator graphite
_diffrn_radiation_source 'fine-focus sealed tube'
_diffrn_radiation_type MoK\a
_diffrn_radiation_wavelength 0.71073
_diffrn_reflns_av_R_equivalents 0.0609
_diffrn_reflns_av_unetI/netI 0.0335
_diffrn_reflns_limit_h_max 14
_diffrn_reflns_limit_h_min -14
_diffrn_reflns_limit_k_max 20
_diffrn_reflns_limit_k_min -15
_diffrn_reflns_limit_l_max 17
_diffrn_reflns_limit_l_min -19
_diffrn_reflns_number 32564
_diffrn_reflns_theta_full 28.6
_diffrn_reflns_theta_max 28.6
_diffrn_reflns_theta_min 2.82
_exptl_absorpt_coefficient_mu 7.868
_exptl_absorpt_correction_T_max 0.6100
_exptl_absorpt_correction_T_min 0.2352
_exptl_absorpt_correction_type multi-scan
_exptl_absorpt_process_details
;
SADABS (Bruker, 2004)
;
_exptl_crystal_colour yellow
_exptl_crystal_density_diffrn 2.018
_exptl_crystal_density_method 'not measured'
_exptl_crystal_description Cuboid
_exptl_crystal_F_000 1056
_exptl_crystal_size_max 0.264
_exptl_crystal_size_mid 0.117
_exptl_crystal_size_min 0.072
_refine_diff_density_max 1.104
_refine_diff_density_min -1.224
_refine_diff_density_rms 0.129
_refine_ls_extinction_method none
_refine_ls_goodness_of_fit_ref 1.06
_refine_ls_hydrogen_treatment mixed
_refine_ls_matrix_type full
_refine_ls_number_parameters 210
_refine_ls_number_reflns 4529
_refine_ls_number_restraints 0
_refine_ls_restrained_S_all 1.06
_refine_ls_R_factor_all 0.0243
_refine_ls_R_factor_gt 0.0212
_refine_ls_shift/su_max 0.001
_refine_ls_shift/su_mean 0
_refine_ls_structure_factor_coef Fsqd
_refine_ls_weighting_details 'calc w=1/[\s^2^(Fo^2^)+(0.0146P)^2^+1.8683P] where P=(Fo^2^+2Fc^2^)/3'
_refine_ls_weighting_scheme calc
_refine_ls_wR_factor_gt 0.0494
_refine_ls_wR_factor_ref 0.051
_reflns_number_gt 4153
_reflns_number_total 4529
_reflns_threshold_expression >2\s(I)
_cod_data_source_file c7nj02019h1.cif
_cod_data_source_block new
_cod_depositor_comments
;
The following automatic conversions were performed:

'_symmetry_cell_setting' value 'Monoclinic' changed to 'monoclinic'
according to
/home/data/users/saulius/crontab/automatic-downloads/rss-feeds/RSC/lib/dictionaries/cif_core.dic
dictionary named 'cif_core.dic' version 2.4.2 from 2011-04-26.

Automatic conversion script
Id: cif_fix_values 4973 2017-02-22 13:04:09Z antanas 
;
_cod_original_sg_symbol_H-M P2(1)/c
_cod_database_code 7056521

loop_
_symmetry_equiv_pos_as_xyz
'x, y, z'
'-x, y+1/2, -z+1/2'
'-x, -y, -z'
'x, -y-1/2, z-1/2'

loop_
_atom_site_label
_atom_site_type_symbol
_atom_site_fract_x
_atom_site_fract_y
_atom_site_fract_z
_atom_site_U_iso_or_equiv
_atom_site_adp_type
_atom_site_occupancy
_atom_site_symmetry_multiplicity
_atom_site_calc_flag
_atom_site_refinement_flags
C1 C 0.2726(4) -0.13356(19) 0.0524(3) 0.0206(6) Uani 1 1 d .
H1A H 0.3803 -0.1543 0.0844 0.031 Uiso 1 1 calc R
H1B H 0.2258 -0.0966 -0.0193 0.031 Uiso 1 1 calc R
H1C H 0.2016 -0.1844 0.0297 0.031 Uiso 1 1 calc R
C2 C 0.2649(4) -0.11555(18) 0.2168(3) 0.0180(6) Uani 1 1 d .
C3 C 0.1964(5) -0.2263(2) 0.3004(3) 0.0346(8) Uani 1 1 d .
H3A H 0.1504 -0.2859 0.2785 0.052 Uiso 0.5 1 calc PR
H3B H 0.1261 -0.1869 0.3031 0.052 Uiso 0.5 1 calc PR
H3C H 0.3051 -0.2276 0.3804 0.052 Uiso 0.5 1 calc PR
H3D H 0.2373 -0.181 0.3628 0.052 Uiso 0.5 1 calc PR
H3E H 0.2616 -0.28 0.3383 0.052 Uiso 0.5 1 calc PR
H3F H 0.0826 -0.2393 0.2609 0.052 Uiso 0.5 1 calc PR
C4 C 0.7260(4) -0.04405(18) 0.4539(3) 0.0213(6) Uani 1 1 d .
H4A H 0.7804 -0.0991 0.4622 0.032 Uiso 1 1 calc R
H4B H 0.6622 -0.0536 0.4803 0.032 Uiso 1 1 calc R
H4C H 0.8077 0.0018 0.5043 0.032 Uiso 1 1 calc R
C5 C 0.6651(4) -0.01160(18) 0.2633(2) 0.0164(5) Uani 1 1 d .
C6 C 0.8525(5) -0.0227(3) 0.2231(3) 0.0358(9) Uani 1 1 d .
H6A H 0.7575 -0.0224 0.1364 0.054 Uiso 1 1 calc R
H6B H 0.9295 -0.0679 0.2389 0.054 Uiso 1 1 calc R
H6C H 0.9051 0.0352 0.2467 0.054 Uiso 1 1 calc R
C13 C 0.3262(4) 0.1783(2) 0.3379(3) 0.0264(7) Uani 1 1 d .
H13A H 0.3431 0.2408 0.3631 0.032 Uiso 1 1 calc R
H13B H 0.3247 0.1435 0.3957 0.032 Uiso 1 1 calc R
C14 C 0.1608(4) 0.1694(2) 0.2111(3) 0.0268(7) Uani 1 1 d .
H14A H 0.0779 0.1565 0.2197 0.032 Uiso 1 1 calc R
H14B H 0.1324 0.2267 0.1686 0.032 Uiso 1 1 calc R
C17 C 0.2503(4) 0.1954(2) 0.0434(3) 0.0228(6) Uani 1 1 d .
H17A H 0.1583 0.237 -0.0071 0.027 Uiso 1 1 calc R
H17B H 0.2929 0.183 0.0003 0.027 Uiso 1 1 calc R
C18 C 0.3836(4) 0.23870(19) 0.1650(3) 0.0239(6) Uani 1 1 d .
H18A H 0.4514 0.2756 0.1557 0.029 Uiso 1 1 calc R
H18B H 0.3324 0.2782 0.1871 0.029 Uiso 1 1 calc R
N1 N 0.2876(3) -0.08251(15) 0.1446(2) 0.0168(5) Uani 1 1 d .
N2 N 0.2076(3) -0.19469(17) 0.2112(2) 0.0239(6) Uani 1 1 d .
N3 N 0.6192(3) -0.01637(16) 0.3278(2) 0.0173(5) Uani 1 1 d .
N4 N 0.8018(4) -0.04193(16) 0.2924(2) 0.0216(6) Uani 1 1 d .
H2 H 0.180(4) -0.228(2) 0.154(3) 0.028(10) Uiso 1 1 d .
H4 H 0.868(5) -0.069(3) 0.354(4) 0.033(11) Uiso 1 1 d .
C11 C 0.4923(4) 0.17446(18) 0.2675(3) 0.0207(6) Uani 1 1 d .
H11 H 0.6092 0.1778 0.3047 0.025 Uiso 1 1 calc R
C12 C 0.4678(4) 0.14822(18) 0.3469(3) 0.0210(6) Uani 1 1 d .
H12 H 0.5699 0.1367 0.4317 0.025 Uiso 1 1 calc R
C15 C 0.1530(4) 0.09828(19) 0.1328(3) 0.0205(6) Uani 1 1 d .
H15 H 0.0652 0.0538 0.1019 0.025 Uiso 1 1 calc R
C16 C 0.1892(3) 0.11058(19) 0.0568(3) 0.0184(6) Uani 1 1 d .
H16 H 0.1226 0.0737 -0.0185 0.022 Uiso 1 1 calc R
S1 S 0.32374(11) -0.03745(4) 0.32801(7) 0.02141(16) Uani 1 1 d .
S2 S 0.51215(10) 0.04022(5) 0.12559(7) 0.01885(15) Uani 1 1 d .
Ir1 Ir 0.391250(13) 0.039429(6) 0.219458(9) 0.01378(4) Uani 1 1 d .
Cl1 Cl 0.92370(10) 0.15584(5) 0.48151(8) 0.03181(18) Uani 1 1 d .

loop_
_atom_site_aniso_label
_atom_site_aniso_U_11
_atom_site_aniso_U_22
_atom_site_aniso_U_33
_atom_site_aniso_U_23
_atom_site_aniso_U_13
_atom_site_aniso_U_12
C1 0.0250(17) 0.0179(14) 0.0194(14) -0.0042(11) 0.0144(14) -0.0031(12)
C2 0.0171(15) 0.0165(13) 0.0206(14) -0.0004(11) 0.0121(13) 0.0009(11)
C3 0.045(2) 0.0269(17) 0.042(2) 0.0034(15) 0.0323(19) -0.0069(16)
C4 0.0274(18) 0.0197(14) 0.0162(14) 0.0011(11) 0.0137(14) -0.0002(12)
C5 0.0176(15) 0.0134(12) 0.0156(13) 0.0005(10) 0.0095(12) 0.0010(11)
C6 0.027(2) 0.059(2) 0.0306(19) 0.0102(17) 0.0229(18) 0.0102(18)
C13 0.036(2) 0.0201(14) 0.0287(16) -0.0036(12) 0.0235(16) 0.0023(14)
C14 0.0272(18) 0.0246(16) 0.0355(18) 0.0001(13) 0.0232(16) 0.0041(13)
C17 0.0192(16) 0.0202(14) 0.0251(15) 0.0050(12) 0.0123(14) 0.0030(12)
C18 0.0222(17) 0.0180(14) 0.0261(16) 0.0023(12) 0.0130(14) -0.0008(12)
N1 0.0194(13) 0.0131(11) 0.0163(11) -0.0037(9) 0.0107(11) -0.0020(10)
N2 0.0264(15) 0.0201(13) 0.0262(14) -0.0020(11) 0.0172(13) -0.0059(11)
N3 0.0185(13) 0.0172(11) 0.0129(11) 0.0020(9) 0.0086(11) 0.0022(10)
N4 0.0218(15) 0.0263(14) 0.0174(13) 0.0067(10) 0.0129(12) 0.0085(11)
C11 0.0173(16) 0.0139(13) 0.0223(15) -0.0052(11) 0.0087(13) -0.0049(11)
C12 0.0235(17) 0.0132(13) 0.0185(14) -0.0065(11) 0.0098(13) -0.0029(12)
C15 0.0150(15) 0.0211(14) 0.0228(15) 0.0009(11) 0.0109(13) 0.0032(11)
C16 0.0111(14) 0.0186(13) 0.0164(13) 0.0001(11) 0.0047(12) -0.0004(11)
S1 0.0305(5) 0.0190(4) 0.0231(4) -0.0032(3) 0.0211(4) -0.0038(3)
S2 0.0166(4) 0.0251(4) 0.0146(3) 0.0045(3) 0.0098(3) 0.0035(3)
Ir1 0.01478(7) 0.01244(6) 0.01386(7) -0.00060(3) 0.00904(6) -0.00027(4)
Cl1 0.0192(4) 0.0194(4) 0.0353(4) 0.0075(3) 0.0075(4) 0.0026(3)

loop_
_atom_type_symbol
_atom_type_description
_atom_type_scat_dispersion_real
_atom_type_scat_dispersion_imag
_atom_type_scat_source
C C 0.0033 0.0016 'International Tables Vol C Tables 4.2.6.8 and 6.1.1.4'
H H 0 0 'International Tables Vol C Tables 4.2.6.8 and 6.1.1.4'
N N 0.0061 0.0033 'International Tables Vol C Tables 4.2.6.8 and 6.1.1.4'
S S 0.1246 0.1234 'International Tables Vol C Tables 4.2.6.8 and 6.1.1.4'
Ir Ir -1.4442 7.9887 'International Tables Vol C Tables 4.2.6.8 and 6.1.1.4'
Cl Cl 0.1484 0.1585 'International Tables Vol C Tables 4.2.6.8 and 6.1.1.4'

loop_
_geom_angle_atom_site_label_1
_geom_angle_atom_site_label_2
_geom_angle_atom_site_label_3
_geom_angle
N1 C1 H1A 109.5
N1 C1 H1B 109.5
H1A C1 H1B 109.5
N1 C1 H1C 109.5
H1A C1 H1C 109.5
H1B C1 H1C 109.5
N1 C2 N2 127.8(3)
N1 C2 S1 108.6(2)
N2 C2 S1 123.6(2)
N2 C3 H3A 109.5
N2 C3 H3B 109.5
H3A C3 H3B 109.5
N2 C3 H3C 109.5
H3A C3 H3C 109.5
H3B C3 H3C 109.5
N2 C3 H3D 109.5
H3A C3 H3D 141.1
H3B C3 H3D 56.3
H3C C3 H3D 56.3
N2 C3 H3E 109.5
H3A C3 H3E 56.3
H3B C3 H3E 141.1
H3C C3 H3E 56.3
H3D C3 H3E 109.5
N2 C3 H3F 109.5
H3A C3 H3F 56.3
H3B C3 H3F 56.3
H3C C3 H3F 141.1
H3D C3 H3F 109.5
H3E C3 H3F 109.5
N3 C4 H4A 109.5
N3 C4 H4B 109.5
H4A C4 H4B 109.5
N3 C4 H4C 109.5
H4A C4 H4C 109.5
H4B C4 H4C 109.5
N3 C5 N4 127.1(3)
N3 C5 S2 108.7(2)
N4 C5 S2 124.2(2)
N4 C6 H6A 109.5
N4 C6 H6B 109.5
H6A C6 H6B 109.5
N4 C6 H6C 109.5
H6A C6 H6C 109.5
H6B C6 H6C 109.5
C12 C13 C14 114.4(2)
C12 C13 H13A 108.7
C14 C13 H13A 108.7
C12 C13 H13B 108.7
C14 C13 H13B 108.7
H13A C13 H13B 107.6
C15 C14 C13 114.4(3)
C15 C14 H14A 108.7
C13 C14 H14A 108.7
C15 C14 H14B 108.7
C13 C14 H14B 108.7
H14A C14 H14B 107.6
C16 C17 C18 112.8(2)
C16 C17 H17A 109
C18 C17 H17A 109
C16 C17 H17B 109
C18 C17 H17B 109
H17A C17 H17B 107.8
C11 C18 C17 114.1(2)
C11 C18 H18A 108.7
C17 C18 H18A 108.7
C11 C18 H18B 108.7
C17 C18 H18B 108.7
H18A C18 H18B 107.6
C2 N1 C1 123.3(2)
C2 N1 Ir1 104.08(18)
C1 N1 Ir1 131.33(19)
C2 N2 C3 123.0(3)
C2 N2 H2 118(2)
C3 N2 H2 119(2)
C5 N3 C4 123.1(3)
C5 N3 Ir1 104.29(19)
C4 N3 Ir1 132.0(2)
C5 N4 C6 123.0(3)
C5 N4 H4 123(3)
C6 N4 H4 113(3)
C12 C11 C18 123.7(3)
C12 C11 Ir1 71.09(16)
C18 C11 Ir1 112.13(19)
C12 C11 H11 114.1
C18 C11 H11 114.1
Ir1 C11 H11 114.1
C11 C12 C13 123.5(3)
C11 C12 Ir1 72.47(16)
C13 C12 Ir1 109.6(2)
C11 C12 H12 114.5
C13 C12 H12 114.5
Ir1 C12 H12 114.5
C16 C15 C14 125.0(3)
C16 C15 Ir1 71.90(17)
C14 C15 Ir1 112.1(2)
C16 C15 H15 113.5
C14 C15 H15 113.5
Ir1 C15 H15 113.5
C15 C16 C17 125.3(3)
C15 C16 Ir1 71.39(17)
C17 C16 Ir1 109.92(19)
C15 C16 H16 114.1
C17 C16 H16 114.1
Ir1 C16 H16 114.1
C2 S1 Ir1 79.76(10)
C5 S2 Ir1 79.44(10)
N3 Ir1 N1 90.42(10)
N3 Ir1 C15 169.99(10)
N1 Ir1 C15 91.52(11)
N3 Ir1 C12 92.88(11)
N1 Ir1 C12 153.50(10)
C15 Ir1 C12 81.08(12)
N3 Ir1 C16 152.90(10)
N1 Ir1 C16 92.99(10)
C15 Ir1 C16 36.71(11)
C12 Ir1 C16 95.90(11)
N3 Ir1 C11 92.20(11)
N1 Ir1 C11 169.50(10)
C15 Ir1 C11 87.66(12)
C12 Ir1 C11 36.44(11)
C16 Ir1 C11 80.13(11)
N3 Ir1 S2 67.56(7)
N1 Ir1 S2 90.99(7)
C15 Ir1 S2 122.21(8)
C12 Ir1 S2 114.53(9)
C16 Ir1 S2 85.50(8)
C11 Ir1 S2 80.64(8)
N3 Ir1 S1 90.85(7)
N1 Ir1 S1 67.42(7)
C15 Ir1 S1 80.85(8)
C12 Ir1 S1 86.24(8)
C16 Ir1 S1 115.23(8)
C11 Ir1 S1 122.68(8)
S2 Ir1 S1 149.82(3)

loop_
_geom_bond_atom_site_label_1
_geom_bond_atom_site_label_2
_geom_bond_distance
C1 N1 1.447(3)
C1 H1A 0.98
C1 H1B 0.98
C1 H1C 0.98
C2 N1 1.303(4)
C2 N2 1.326(4)
C2 S1 1.746(3)
C3 N2 1.439(4)
C3 H3A 0.98
C3 H3B 0.98
C3 H3C 0.98
C3 H3D 0.98
C3 H3E 0.98
C3 H3F 0.98
C4 N3 1.449(4)
C4 H4A 0.98
C4 H4B 0.98
C4 H4C 0.98
C5 N3 1.294(4)
C5 N4 1.321(4)
C5 S2 1.748(3)
C6 N4 1.431(4)
C6 H6A 0.98
C6 H6B 0.98
C6 H6C 0.98
C13 C12 1.506(4)
C13 C14 1.528(5)
C13 H13A 0.99
C13 H13B 0.99
C14 C15 1.518(4)
C14 H14A 0.99
C14 H14B 0.99
C17 C16 1.509(4)
C17 C18 1.523(4)
C17 H17A 0.99
C17 H17B 0.99
C18 C11 1.507(4)
C18 H18A 0.99
C18 H18B 0.99
N1 Ir1 2.068(2)
N2 H2 0.83(4)
N3 Ir1 2.057(3)
N4 H4 0.80(4)
C11 C12 1.376(4)
C11 Ir1 2.210(3)
C11 H11 1
C12 Ir1 2.192(3)
C12 H12 1
C15 C16 1.381(4)
C15 Ir1 2.189(3)
C15 H15 1
C16 Ir1 2.195(3)
C16 H16 1
S1 Ir1 2.3928(9)
S2 Ir1 2.3866(9)

loop_
_geom_hbond_atom_site_label_D
_geom_hbond_atom_site_label_H
_geom_hbond_atom_site_label_A
_geom_hbond_distance_DH
_geom_hbond_distance_HA
_geom_hbond_distance_DA
_geom_hbond_angle_DHA
_geom_hbond_site_symmetry_A
C1 H1C N2 0.98 2.56 2.919(4) 101.6 .
C3 H3D S1 0.98 2.54 3.086(4) 115.4 .
C4 H4B S1 0.98 2.8 3.444(4) 124.1 .
C6 H6A S2 0.98 2.7 3.101(4) 104.9 .
C17 H17B S2 0.99 2.83 3.248(3) 106 .
C11 H11 Cl1 1 2.64 3.562(4) 154.1 .
N2 H2 Cl1 0.83(4) 2.32(4) 3.124(3) 164(3) 2_645
C1 H1C Cl1 0.98 2.72 3.680(3) 165.2 2_645
N4 H4 Cl1 0.80(4) 2.36(4) 3.150(3) 172(4) 3_756
C14 H14B Cl1 0.99 2.77 3.686(4) 154 4_465

loop_
_geom_torsion_atom_site_label_1
_geom_torsion_atom_site_label_2
_geom_torsion_atom_site_label_3
_geom_torsion_atom_site_label_4
_geom_torsion
C12 C13 C14 C15 26.1(4)
C16 C17 C18 C11 33.0(4)
N2 C2 N1 C1 -8.5(5)
S1 C2 N1 C1 171.2(2)
N2 C2 N1 Ir1 -176.8(3)
S1 C2 N1 Ir1 3.0(2)
N1 C2 N2 C3 176.3(3)
S1 C2 N2 C3 -3.5(5)
N4 C5 N3 C4 10.6(4)
S2 C5 N3 C4 -170.9(2)
N4 C5 N3 Ir1 -177.4(3)
S2 C5 N3 Ir1 1.1(2)
N3 C5 N4 C6 -170.9(3)
S2 C5 N4 C6 10.8(4)
C17 C18 C11 C12 -94.4(3)
C17 C18 C11 Ir1 -13.0(3)
C18 C11 C12 C13 2.2(4)
Ir1 C11 C12 C13 -102.3(3)
C18 C11 C12 Ir1 104.5(3)
C14 C13 C12 C11 49.3(4)
C14 C13 C12 Ir1 -32.3(3)
C13 C14 C15 C16 -89.2(4)
C13 C14 C15 Ir1 -6.4(3)
C14 C15 C16 C17 3.1(5)
Ir1 C15 C16 C17 -101.7(3)
C14 C15 C16 Ir1 104.8(3)
C18 C17 C16 C15 44.6(4)
C18 C17 C16 Ir1 -36.3(3)
N1 C2 S1 Ir1 -2.54(19)
N2 C2 S1 Ir1 177.3(3)
N3 C5 S2 Ir1 -0.94(18)
N4 C5 S2 Ir1 177.6(3)
C5 N3 Ir1 N1 90.07(19)
C4 N3 Ir1 N1 -98.9(3)
C5 N3 Ir1 C15 -168.8(5)
C4 N3 Ir1 C15 2.2(7)
C5 N3 Ir1 C12 -116.23(19)
C4 N3 Ir1 C12 54.8(3)
C5 N3 Ir1 C16 -7.3(3)
C4 N3 Ir1 C16 163.7(2)
C5 N3 Ir1 C11 -79.77(19)
C4 N3 Ir1 C11 91.2(3)
C5 N3 Ir1 S2 -0.83(16)
C4 N3 Ir1 S2 170.2(3)
C5 N3 Ir1 S1 157.49(18)
C4 N3 Ir1 S1 -31.5(2)
C2 N1 Ir1 N3 88.5(2)
C1 N1 Ir1 N3 -78.4(3)
C2 N1 Ir1 C15 -81.7(2)
C1 N1 Ir1 C15 111.4(3)
C2 N1 Ir1 C12 -8.8(4)
C1 N1 Ir1 C12 -175.7(3)
C2 N1 Ir1 C16 -118.4(2)
C1 N1 Ir1 C16 74.7(3)
C2 N1 Ir1 C11 -167.0(5)
C1 N1 Ir1 C11 26.1(7)
C2 N1 Ir1 S2 156.08(19)
C1 N1 Ir1 S2 -10.8(3)
C2 N1 Ir1 S1 -2.23(17)
C1 N1 Ir1 S1 -169.1(3)
C16 C15 Ir1 N3 166.0(5)
C14 C15 Ir1 N3 44.7(7)
C16 C15 Ir1 N1 -92.96(18)
C14 C15 Ir1 N1 145.8(2)
C16 C15 Ir1 C12 112.61(19)
C14 C15 Ir1 C12 -8.6(2)
C14 C15 Ir1 C16 -121.2(3)
C16 C15 Ir1 C11 76.58(18)
C14 C15 Ir1 C11 -44.7(2)
C16 C15 Ir1 S2 -0.8(2)
C14 C15 Ir1 S2 -122.07(19)
C16 C15 Ir1 S1 -159.79(17)
C14 C15 Ir1 S1 79.0(2)
C11 C12 Ir1 N3 89.80(19)
C13 C12 Ir1 N3 -150.0(2)
C11 C12 Ir1 N1 -173.5(2)
C13 C12 Ir1 N1 -53.3(3)
C11 C12 Ir1 C15 -98.22(19)
C13 C12 Ir1 C15 21.9(2)
C11 C12 Ir1 C16 -64.5(2)
C13 C12 Ir1 C16 55.6(2)
C13 C12 Ir1 C11 120.2(3)
C11 C12 Ir1 S2 23.2(2)
C13 C12 Ir1 S2 143.37(18)
C11 C12 Ir1 S1 -179.53(18)
C13 C12 Ir1 S1 -59.4(2)
C15 C16 Ir1 N3 -174.7(2)
C17 C16 Ir1 N3 -52.9(3)
C15 C16 Ir1 N1 88.54(18)
C17 C16 Ir1 N1 -149.7(2)
C17 C16 Ir1 C15 121.8(3)
C15 C16 Ir1 C12 -66.46(19)
C17 C16 Ir1 C12 55.3(2)
C15 C16 Ir1 C11 -99.44(19)
C17 C16 Ir1 C11 22.3(2)
C15 C16 Ir1 S2 179.30(17)
C17 C16 Ir1 S2 -58.93(19)
C15 C16 Ir1 S1 22.15(19)
C17 C16 Ir1 S1 143.92(17)
C12 C11 Ir1 N3 -91.87(19)
C18 C11 Ir1 N3 148.6(2)
C12 C11 Ir1 N1 163.8(5)
C18 C11 Ir1 N1 44.3(7)
C12 C11 Ir1 C15 78.12(19)
C18 C11 Ir1 C15 -41.4(2)
C18 C11 Ir1 C12 -119.5(3)
C12 C11 Ir1 C16 114.3(2)
C18 C11 Ir1 C16 -5.3(2)
C12 C11 Ir1 S2 -158.70(19)
C18 C11 Ir1 S2 81.8(2)
C12 C11 Ir1 S1 0.6(2)
C18 C11 Ir1 S1 -119.0(2)
C5 S2 Ir1 N3 0.61(12)
C5 S2 Ir1 N1 -89.43(12)
C5 S2 Ir1 C15 178.15(13)
C5 S2 Ir1 C12 83.21(13)
C5 S2 Ir1 C16 177.65(12)
C5 S2 Ir1 C11 96.93(13)
C5 S2 Ir1 S1 -46.69(11)
C2 S1 Ir1 N3 -88.46(12)
C2 S1 Ir1 N1 1.64(12)
C2 S1 Ir1 C15 97.16(13)
C2 S1 Ir1 C12 178.71(13)
C2 S1 Ir1 C16 83.96(13)
C2 S1 Ir1 C11 178.38(14)
C2 S1 Ir1 S2 -45.67(12)
